data_4123707
loop_
_publ_author_name
'Ji, Lei'
'Edkins, Robert M.'
'Lorbach, Andreas'
'Krummenacher, Ivo'
'Br\"uckner, Charlotte'
'Eichhorn, Antonius'
'Braunschweig, Holger'
'Engels, Bernd'
'Low, Paul J.'
'Marder, Todd B.'

_publ_section_title
;
 Electron Delocalization in Reduced Forms of 2-(BMes2)pyrene and
 2,7-Bis(BMes2)pyrene.
;
_journal_issue 21
_journal_name_full 'Journal of the American Chemical Society'
_journal_page_first 6750
_journal_page_last 6753
_journal_paper_doi 10.1021/jacs.5b03805
_journal_volume 137
_journal_year 2015
_chemical_formula_moiety '2(C16 H32 Li O4), C52 H52 B2, 4(C4 H8 O)'
_chemical_formula_sum 'C100 H148 B2 Li2 O12'
_chemical_formula_weight 1577.68
_chemical_name_systematic
;
 ?
;
_space_group_crystal_system monoclinic
_space_group_IT_number 14
_space_group_name_Hall '-P 2ybc'
_space_group_name_H-M_alt 'P 1 21/c 1'
_symmetry_space_group_name_Hall '-P 2ybc'
_symmetry_space_group_name_H-M 'P 1 21/c 1'
_atom_sites_solution_hydrogens geom
_atom_sites_solution_primary direct
_audit_creation_date 2014-11-09
_audit_creation_method
;
Olex2 1.2
(compiled 2014.09.19 svn.r3010 for OlexSys, GUI svn.r4874)
;
_cell_angle_alpha 90
_cell_angle_beta 95.0742(18)
_cell_angle_gamma 90
_cell_formula_units_Z 2
_cell_length_a 11.3195(7)
_cell_length_b 15.4749(10)
_cell_length_c 26.2562(14)
_cell_measurement_reflns_used 7070
_cell_measurement_temperature 100
_cell_measurement_theta_max 23.03
_cell_measurement_theta_min 2.23
_cell_volume 4581.2(5)
_computing_cell_refinement 'SAINT v8.34A (Bruker, 2013)'
_computing_data_reduction 'SAINT v8.34A (Bruker, 2013)'
_computing_molecular_graphics 'Olex2 (Dolomanov et al., 2009)'
_computing_publication_material 'Olex2 (Dolomanov et al., 2009)'
_computing_structure_refinement 'XL (Sheldrick, 2008)'
_computing_structure_solution 'XS (Sheldrick, 2008)'
_diffrn_ambient_temperature 100
_diffrn_measured_fraction_theta_full 0.994
_diffrn_measured_fraction_theta_max 0.992
_diffrn_measurement_device_type 'Bruker APEX-II CCD'
_diffrn_measurement_method '\f and \w scans'
_diffrn_radiation_type MoK\a
_diffrn_radiation_wavelength 0.71073
_diffrn_reflns_av_R_equivalents 0.0474
_diffrn_reflns_av_unetI/netI 0.0588
_diffrn_reflns_laue_measured_fraction_full 0.994
_diffrn_reflns_laue_measured_fraction_max 0.992
_diffrn_reflns_limit_h_max 14
_diffrn_reflns_limit_h_min -14
_diffrn_reflns_limit_k_max 14
_diffrn_reflns_limit_k_min -19
_diffrn_reflns_limit_l_max 33
_diffrn_reflns_limit_l_min -28
_diffrn_reflns_number 37106
_diffrn_reflns_point_group_measured_fraction_full 0.994
_diffrn_reflns_point_group_measured_fraction_max 0.992
_diffrn_reflns_theta_full 26.000
_diffrn_reflns_theta_max 26.755
_diffrn_reflns_theta_min 2.039
_diffrn_standards_number 0
_exptl_absorpt_coefficient_mu 0.072
_exptl_absorpt_correction_T_max 0.7454
_exptl_absorpt_correction_T_min 0.6803
_exptl_absorpt_correction_type multi-scan
_exptl_absorpt_process_details
;
SADABS-2012/1 (Bruker,2012) was used for absorption correction.
wR2(int) was 0.1161 before and 0.0461 after correction.
The Ratio of minimum to maximum transmission is 0.9127.
The \l/2 correction factor is 0.0015.
;
_exptl_crystal_colour black
_exptl_crystal_colour_primary black
_exptl_crystal_density_diffrn 1.144
_exptl_crystal_description block
_exptl_crystal_F_000 1720
_exptl_crystal_size_max 0.337
_exptl_crystal_size_mid 0.167
_exptl_crystal_size_min 0.155
_refine_diff_density_max 0.356
_refine_diff_density_min -0.254
_refine_diff_density_rms 0.046
_refine_ls_extinction_method none
_refine_ls_goodness_of_fit_ref 1.020
_refine_ls_hydrogen_treatment constr
_refine_ls_matrix_type full
_refine_ls_number_parameters 595
_refine_ls_number_reflns 9694
_refine_ls_number_restraints 80
_refine_ls_restrained_S_all 1.045
_refine_ls_R_factor_all 0.1092
_refine_ls_R_factor_gt 0.0569
_refine_ls_shift/su_max 0.000
_refine_ls_shift/su_mean 0.000
_refine_ls_structure_factor_coef Fsqd
_refine_ls_weighting_details 'w=1/[\s^2^(Fo^2^)+(0.0840P)^2^+1.1392P] where P=(Fo^2^+2Fc^2^)/3'
_refine_ls_weighting_scheme calc
_refine_ls_wR_factor_gt 0.1432
_refine_ls_wR_factor_ref 0.1737
_reflns_Friedel_coverage 0.000
_reflns_number_gt 5761
_reflns_number_total 9694
_reflns_threshold_expression 'I > 2\s(I)'
_cod_data_source_file ja5b03805_si_002.cif
_cod_data_source_block cmpd_B2Li2
_cod_depositor_comments 'Adding full bibliography for 4123702--4123707.cif.'
_cod_database_code 4123707
_shelxl_version_number 2013-4
_shelx_space_group_comment
;
The symmetry employed for this shelxl refinement is uniquely defined
by the following loop, which should always be used as a source of
symmetry information in preference to the above space-group names.
They are only intended as comments.
;
_shelx_estimated_absorpt_t_max 0.989
_shelx_estimated_absorpt_t_min 0.976
_olex2_refinement_description
;
1. Fixed Uiso
 At 1.2 times of:
  All C(H) groups, All C(H,H) groups, All C(H,H,H,H) groups
 At 1.5 times of:
  All C(H,H,H) groups
2. Restrained distances
 C44-C45 \\sim C47-C46
 with sigma of 0.02
 O5-C47 \\sim O6-C47 \\sim O6-C44 \\sim O5-C44
 with sigma of 0.02
 O8-C55 \\sim O8-C52 \\sim O7-C51 \\sim O7-C48
 with sigma of 0.02
 C55-C54 \\sim C53-C52 \\sim C49-C48 \\sim C51-C50
 with sigma of 0.02
 C54-C53 \\sim C50-C49
 with sigma of 0.02
3. Rigid body (RIGU) restrains
 O7, C51, C50, C49, C48
 with sigma for 1-2 distances of 0.004 and sigma for 1-3 distances of 0.004
 C53, C52, O8, C55, C54
 with sigma for 1-2 distances of 0.004 and sigma for 1-3 distances of 0.004
4. Others
 Sof(H41C)=Sof(H41D)=Sof(C42)=Sof(H42A)=Sof(H42B)=1-FVAR(1)
 Sof(H41A)=Sof(H41B)=Sof(C43)=Sof(H43A)=Sof(H43B)=FVAR(1)
 Sof(H47C)=Sof(H47D)=Sof(H44C)=Sof(H44D)=Sof(O6)=1-FVAR(2)
 Sof(O5)=Sof(H47A)=Sof(H47B)=Sof(H44A)=Sof(H44B)=FVAR(2)
 Sof(O7)=Sof(C49)=Sof(H49A)=Sof(H49B)=Sof(C50)=Sof(H50A)=Sof(H50B)=Sof(C48)=
 Sof(H48A)=Sof(H48B)=Sof(C51)=Sof(H51A)=Sof(H51B)=1-FVAR(3)
 Sof(C53)=Sof(H53A)=Sof(H53B)=Sof(O8)=Sof(C54)=Sof(H54A)=Sof(H54B)=Sof(C52)=
 Sof(H52A)=Sof(H52B)=Sof(C55)=Sof(H55A)=Sof(H55B)=FVAR(3)
5.a Secondary CH2 refined with riding coordinates:
 C39(H39A,H39B), C38(H38A,H38B), C37(H37A,H37B), C28(H28A,H28B), C33(H33A,
 H33B), C27(H27A,H27B), C40(H40A,H40B), C32(H32A,H32B), C30(H30A,H30B),
 C36(H36A,H36B), C31(H31A,H31B), C34(H34A,H34B), C35(H35A,H35B), C29(H29A,H29B),
  C41(H41A,H41B), C41(H41C,H41D), C43(H43A,H43B), C46(H46A,H46B), C45(H45A,
 H45B), C47(H47A,H47B), C47(H47C,H47D), C44(H44A,H44B), C44(H44C,H44D),
 C42(H42A,H42B), C53(H53A,H53B), C49(H49A,H49B), C54(H54A,H54B), C52(H52A,H52B),
  C50(H50A,H50B), C55(H55A,H55B), C48(H48A,H48B), C51(H51A,H51B)
5.b Aromatic/amide H refined with riding coordinates:
 C4(H4), C5(H5), C7(H7), C2(H2), C22(H22), C20(H20), C11(H11), C13(H13)
5.c Idealised Me refined as rotating group:
 C26(H26A,H26B,H26C), C15(H15A,H15B,H15C), C17(H17A,H17B,H17C), C24(H24A,H24B,
 H24C), C25(H25A,H25B,H25C), C16(H16A,H16B,H16C)
;
_olex2_submission_special_instructions 'No special instructions were received'

loop_
_space_group_symop_operation_xyz
'x, y, z'
'-x, y+1/2, -z+1/2'
'-x, -y, -z'
'x, -y-1/2, z-1/2'

loop_
_atom_site_label
_atom_site_type_symbol
_atom_site_fract_x
_atom_site_fract_y
_atom_site_fract_z
_atom_site_U_iso_or_equiv
_atom_site_adp_type
_atom_site_occupancy
_atom_site_site_symmetry_order
_atom_site_calc_flag
_atom_site_refinement_flags_posn
_atom_site_refinement_flags_occupancy
_atom_site_disorder_assembly
_atom_site_disorder_group
O4 O 0.52299(12) 0.43844(10) 0.67304(6) 0.0338(4) Uani 1 1 d . . . .
O1 O 0.41966(13) 0.39636(10) 0.56109(6) 0.0357(4) Uani 1 1 d . . . .
O3 O 0.33150(13) 0.55518(10) 0.62500(6) 0.0395(4) Uani 1 1 d . . . .
O2 O 0.25765(13) 0.36906(10) 0.65091(6) 0.0371(4) Uani 1 1 d . . . .
C39 C 0.63567(17) 0.47379(15) 0.66113(9) 0.0329(5) Uani 1 1 d . . . .
H39A H 0.6403 0.5363 0.6691 0.039 Uiso 1 1 calc R . . .
H39B H 0.6472 0.4655 0.6245 0.039 Uiso 1 1 calc R . . .
C38 C 0.39559(19) 0.62433(14) 0.65177(9) 0.0360(5) Uani 1 1 d . . . .
H38A H 0.4611 0.6448 0.6322 0.043 Uiso 1 1 calc R . . .
H38B H 0.4292 0.6048 0.6859 0.043 Uiso 1 1 calc R . . .
C37 C 0.3056(2) 0.69547(15) 0.65670(9) 0.0385(6) Uani 1 1 d . . . .
H37A H 0.3435 0.7531 0.6570 0.046 Uiso 1 1 calc R . . .
H37B H 0.2645 0.6885 0.6882 0.046 Uiso 1 1 calc R . . .
C28 C 0.4305(2) 0.39092(15) 0.47183(9) 0.0380(5) Uani 1 1 d . . . .
H28A H 0.4662 0.4435 0.4582 0.046 Uiso 1 1 calc R . . .
H28B H 0.3858 0.3599 0.4433 0.046 Uiso 1 1 calc R . . .
C33 C 0.0658(2) 0.37794(18) 0.67718(9) 0.0461(6) Uani 1 1 d . . . .
H33A H 0.0199 0.3692 0.7071 0.055 Uiso 1 1 calc R . . .
H33B H 0.0287 0.4247 0.6556 0.055 Uiso 1 1 calc R . . .
C27 C 0.35052(19) 0.41371(15) 0.51328(8) 0.0335(5) Uani 1 1 d . . . .
H27A H 0.3273 0.4754 0.5110 0.040 Uiso 1 1 calc R . . .
H27B H 0.2778 0.3778 0.5101 0.040 Uiso 1 1 calc R . . .
C40 C 0.7276(2) 0.42388(16) 0.69462(9) 0.0404(6) Uani 1 1 d . . . .
H40A H 0.7537 0.3717 0.6769 0.048 Uiso 1 1 calc R . . .
H40B H 0.7976 0.4603 0.7049 0.048 Uiso 1 1 calc R . . .
C32 C 0.0749(2) 0.29554(16) 0.64718(10) 0.0440(6) Uani 1 1 d . . . .
H32A H 0.0896 0.2451 0.6700 0.053 Uiso 1 1 calc R . . .
H32B H 0.0025 0.2852 0.6240 0.053 Uiso 1 1 calc R . . .
C30 C 0.4892(2) 0.32141(17) 0.55217(10) 0.0483(7) Uani 1 1 d . . . .
H30A H 0.4416 0.2681 0.5546 0.058 Uiso 1 1 calc R . . .
H30B H 0.5595 0.3181 0.5773 0.058 Uiso 1 1 calc R . . .
C36 C 0.2207(2) 0.68336(16) 0.60937(10) 0.0421(6) Uani 1 1 d . . . .
H36A H 0.1412 0.7066 0.6145 0.051 Uiso 1 1 calc R . . .
H36B H 0.2508 0.7117 0.5793 0.051 Uiso 1 1 calc R . . .
C31 C 0.1800(2) 0.31437(16) 0.61780(10) 0.0445(6) Uani 1 1 d . . . .
H31A H 0.2209 0.2602 0.6097 0.053 Uiso 1 1 calc R . . .
H31B H 0.1548 0.3446 0.5854 0.053 Uiso 1 1 calc R . . .
C34 C 0.1943(2) 0.39761(17) 0.69342(9) 0.0424(6) Uani 1 1 d . . . .
H34A H 0.2061 0.4603 0.6996 0.051 Uiso 1 1 calc R . . .
H34B H 0.2214 0.3657 0.7250 0.051 Uiso 1 1 calc R . . .
C35 C 0.2175(2) 0.58668(16) 0.60326(10) 0.0443(6) Uani 1 1 d . . . .
H35A H 0.1527 0.5616 0.6215 0.053 Uiso 1 1 calc R . . .
H35B H 0.2045 0.5708 0.5667 0.053 Uiso 1 1 calc R . . .
C29 C 0.5261(2) 0.33268(18) 0.49880(10) 0.0510(7) Uani 1 1 d . . . .
H29A H 0.5290 0.2762 0.4812 0.061 Uiso 1 1 calc R . . .
H29B H 0.6051 0.3603 0.4996 0.061 Uiso 1 1 calc R . . .
C41 C 0.6621(2) 0.3999(2) 0.74026(11) 0.0608(8) Uani 1 1 d . . . .
H41A H 0.6972 0.4300 0.7713 0.073 Uiso 0.51(2) 1 calc R P A 1
H41B H 0.6668 0.3368 0.7464 0.073 Uiso 0.51(2) 1 calc R P A 1
H41C H 0.6946 0.3463 0.7567 0.073 Uiso 0.49(2) 1 calc R P A 2
H41D H 0.6662 0.4470 0.7659 0.073 Uiso 0.49(2) 1 calc R P A 2
C43 C 0.5310(7) 0.4281(9) 0.7277(3) 0.0401(19) Uani 0.51(2) 1 d . P A 1
H43A H 0.4755 0.3831 0.7379 0.048 Uiso 0.51(2) 1 calc R P A 1
H43B H 0.5142 0.4831 0.7450 0.048 Uiso 0.51(2) 1 calc R P A 1
Li1 Li 0.3820(3) 0.4380(2) 0.62675(14) 0.0345(8) Uani 1 1 d . . . .
C4 C 1.08991(16) 0.63945(13) 0.46932(8) 0.0247(4) Uani 1 1 d . . . .
H4 H 1.1149 0.6973 0.4645 0.030 Uiso 1 1 calc R . . .
C3 C 1.01007(16) 0.62188(12) 0.50801(7) 0.0218(4) Uani 1 1 d . . . .
C5 C 1.13038(17) 0.57659(12) 0.43965(8) 0.0249(4) Uani 1 1 d . . . .
H5 H 1.1826 0.5916 0.4147 0.030 Uiso 1 1 calc R . . .
C7 C 0.86683(16) 0.57862(12) 0.58566(8) 0.0239(4) Uani 1 1 d . . . .
H7 H 0.8184 0.5634 0.6120 0.029 Uiso 1 1 calc R . . .
C1 C 0.89671(16) 0.66851(12) 0.58040(8) 0.0237(4) Uani 1 1 d . . . .
C8 C 0.97878(16) 0.53232(12) 0.51530(7) 0.0212(4) Uani 1 1 d . . . .
C9 C 0.88636(17) 0.83797(13) 0.60295(8) 0.0286(5) Uani 1 1 d . . . .
C6 C 0.90342(16) 0.51314(12) 0.55517(7) 0.0222(4) Uani 1 1 d . . . .
C2 C 0.96851(16) 0.68494(13) 0.53909(8) 0.0244(4) Uani 1 1 d . . . .
H2 H 0.9889 0.7432 0.5327 0.029 Uiso 1 1 calc R . . .
C22 C 0.7886(2) 0.64215(15) 0.74840(8) 0.0362(5) Uani 1 1 d . . . .
H22 H 0.8260 0.6055 0.7740 0.043 Uiso 1 1 calc R . . .
C23 C 0.84810(18) 0.66058(14) 0.70518(8) 0.0298(5) Uani 1 1 d . . . .
C18 C 0.79593(17) 0.71525(13) 0.66600(8) 0.0258(4) Uani 1 1 d . . . .
C10 C 0.84296(18) 0.87716(13) 0.55626(9) 0.0318(5) Uani 1 1 d . . . .
C19 C 0.68307(17) 0.74957(13) 0.67398(8) 0.0284(5) Uani 1 1 d . . . .
C14 C 0.9565(2) 0.89113(15) 0.63734(9) 0.0369(5) Uani 1 1 d . . . .
C20 C 0.62682(19) 0.72881(14) 0.71725(9) 0.0347(5) Uani 1 1 d . . . .
H20 H 0.5505 0.7523 0.7209 0.042 Uiso 1 1 calc R . . .
B1 B 0.86011(19) 0.73876(15) 0.61567(9) 0.0262(5) Uani 1 1 d . . . .
C26 C 0.97053(19) 0.62219(16) 0.70274(9) 0.0400(6) Uani 1 1 d . . . .
H26A H 0.9980 0.5976 0.7361 0.060 Uiso 1 1 calc GR . . .
H26B H 1.0256 0.6675 0.6938 0.060 Uiso 1 1 calc GR . . .
H26C H 0.9673 0.5767 0.6767 0.060 Uiso 1 1 calc GR . . .
C21 C 0.6783(2) 0.67477(15) 0.75547(9) 0.0381(6) Uani 1 1 d . . . .
C15 C 0.7630(2) 0.82942(14) 0.51643(9) 0.0379(5) Uani 1 1 d . . . .
H15A H 0.8109 0.8050 0.4906 0.057 Uiso 1 1 calc GR . . .
H15B H 0.7045 0.8696 0.5000 0.057 Uiso 1 1 calc GR . . .
H15C H 0.7220 0.7827 0.5329 0.057 Uiso 1 1 calc GR . . .
C11 C 0.8713(2) 0.96267(14) 0.54519(10) 0.0408(6) Uani 1 1 d . . . .
H11 H 0.8419 0.9863 0.5132 0.049 Uiso 1 1 calc R . . .
C17 C 1.0114(2) 0.85498(18) 0.68715(9) 0.0514(7) Uani 1 1 d . . . .
H17A H 0.9492 0.8302 0.7064 0.077 Uiso 1 1 calc GR . . .
H17B H 1.0520 0.9013 0.7072 0.077 Uiso 1 1 calc GR . . .
H17C H 1.0687 0.8099 0.6803 0.077 Uiso 1 1 calc GR . . .
C13 C 0.9815(2) 0.97693(16) 0.62476(10) 0.0479(7) Uani 1 1 d . . . .
H13 H 1.0287 1.0110 0.6488 0.057 Uiso 1 1 calc R . . .
C12 C 0.9398(2) 1.01365(15) 0.57865(10) 0.0468(7) Uani 1 1 d . . . .
C24 C 0.61900(19) 0.80842(14) 0.63509(9) 0.0366(5) Uani 1 1 d . . . .
H24A H 0.6700 0.8577 0.6286 0.055 Uiso 1 1 calc GR . . .
H24B H 0.5458 0.8294 0.6482 0.055 Uiso 1 1 calc GR . . .
H24C H 0.5995 0.7765 0.6032 0.055 Uiso 1 1 calc GR . . .
C25 C 0.6155(3) 0.6545(2) 0.80232(10) 0.0589(8) Uani 1 1 d . . . .
H25A H 0.5397 0.6261 0.7921 0.088 Uiso 1 1 calc GR . . .
H25B H 0.6008 0.7083 0.8205 0.088 Uiso 1 1 calc GR . . .
H25C H 0.6650 0.6161 0.8249 0.088 Uiso 1 1 calc GR . . .
C16 C 0.9694(3) 1.10632(16) 0.56586(13) 0.0638(8) Uani 1 1 d . . . .
H16A H 0.9813 1.1107 0.5294 0.096 Uiso 1 1 calc GR . . .
H16B H 1.0421 1.1240 0.5863 0.096 Uiso 1 1 calc GR . . .
H16C H 0.9040 1.1442 0.5736 0.096 Uiso 1 1 calc GR . . .
C46 C 0.3197(3) 0.9414(2) 0.34533(13) 0.0676(9) Uani 1 1 d . . . .
H46A H 0.3949 0.9713 0.3399 0.081 Uiso 1 1 calc R . . .
H46B H 0.2669 0.9822 0.3615 0.081 Uiso 1 1 calc R . . .
C45 C 0.2594(3) 0.9071(2) 0.29412(13) 0.0715(9) Uani 1 1 d . . . .
H45A H 0.2001 0.9484 0.2784 0.086 Uiso 1 1 calc R . . .
H45B H 0.3181 0.8936 0.2695 0.086 Uiso 1 1 calc R . . .
O5 O 0.3035(18) 0.7933(7) 0.3447(7) 0.078(4) Uani 0.44(4) 1 d . P B 3
C47 C 0.3422(3) 0.8635(2) 0.37741(12) 0.0709(9) Uani 1 1 d . . . .
H47A H 0.4275 0.8581 0.3888 0.085 Uiso 0.44(4) 1 calc R P B 3
H47B H 0.2965 0.8657 0.4078 0.085 Uiso 0.44(4) 1 calc R P B 3
H47C H 0.4254 0.8446 0.3762 0.085 Uiso 0.56(4) 1 calc R P B 4
H47D H 0.3295 0.8770 0.4134 0.085 Uiso 0.56(4) 1 calc R P B 4
C44 C 0.2024(3) 0.8275(2) 0.31220(12) 0.0692(9) Uani 1 1 d . . . .
H44A H 0.1341 0.8408 0.3320 0.083 Uiso 0.44(4) 1 calc R P B 3
H44B H 0.1771 0.7879 0.2837 0.083 Uiso 0.44(4) 1 calc R P B 3
H44C H 0.1189 0.8404 0.3178 0.083 Uiso 0.56(4) 1 calc R P B 4
H44D H 0.2023 0.7826 0.2854 0.083 Uiso 0.56(4) 1 calc R P B 4
C42 C 0.5443(8) 0.3874(10) 0.7183(4) 0.046(3) Uani 0.49(2) 1 d . P A 2
H42A H 0.4877 0.4040 0.7433 0.056 Uiso 0.49(2) 1 calc R P A 2
H42B H 0.5316 0.3256 0.7098 0.056 Uiso 0.49(2) 1 calc R P A 2
O6 O 0.2619(16) 0.7947(7) 0.3586(5) 0.088(4) Uani 0.56(4) 1 d . P B 4
C53 C 0.3365(15) 0.8900(11) 0.5538(6) 0.088(4) Uani 0.491(6) 1 d . P C 6
H53A H 0.3801 0.8413 0.5712 0.105 Uiso 0.491(6) 1 calc R P C 6
H53B H 0.2617 0.8679 0.5362 0.105 Uiso 0.491(6) 1 calc R P C 6
O7 O 0.2269(5) 0.9055(3) 0.5776(2) 0.097(2) Uani 0.509(6) 1 d . P C 7
O8 O 0.4074(6) 1.0107(6) 0.5973(3) 0.124(3) Uani 0.491(6) 1 d . P C 6
C49 C 0.4100(6) 0.9586(5) 0.5682(3) 0.076(2) Uani 0.509(6) 1 d . P C 7
H49A H 0.4938 0.9411 0.5666 0.092 Uiso 0.509(6) 1 calc R P C 7
H49B H 0.3956 1.0124 0.5483 0.092 Uiso 0.509(6) 1 calc R P C 7
C54 C 0.4040(6) 0.9290(5) 0.5198(3) 0.081(2) Uani 0.491(6) 1 d . P C 6
H54A H 0.3547 0.9584 0.4920 0.097 Uiso 0.491(6) 1 calc R P C 6
H54B H 0.4583 0.8877 0.5050 0.097 Uiso 0.491(6) 1 calc R P C 6
C52 C 0.3110(8) 0.9619(6) 0.5930(3) 0.084(2) Uani 0.491(6) 1 d . P C 6
H52A H 0.2407 0.9963 0.5804 0.101 Uiso 0.491(6) 1 calc R P C 6
H52B H 0.2965 0.9362 0.6264 0.101 Uiso 0.491(6) 1 calc R P C 6
C50 C 0.3852(7) 0.9710(8) 0.6194(4) 0.083(3) Uani 0.509(6) 1 d . P C 7
H50A H 0.4232 1.0240 0.6342 0.100 Uiso 0.509(6) 1 calc R P C 7
H50B H 0.4100 0.9207 0.6411 0.100 Uiso 0.509(6) 1 calc R P C 7
C55 C 0.4696(8) 0.9923(6) 0.5552(3) 0.096(3) Uani 0.491(6) 1 d . P C 6
H55A H 0.5482 0.9680 0.5672 0.115 Uiso 0.491(6) 1 calc R P C 6
H55B H 0.4828 1.0464 0.5365 0.115 Uiso 0.491(6) 1 calc R P C 6
C48 C 0.3217(12) 0.8829(10) 0.5460(6) 0.084(3) Uani 0.509(6) 1 d . P C 7
H48A H 0.2981 0.8892 0.5090 0.101 Uiso 0.509(6) 1 calc R P C 7
H48B H 0.3539 0.8243 0.5534 0.101 Uiso 0.509(6) 1 calc R P C 7
C51 C 0.2591(6) 0.9791(7) 0.6126(4) 0.113(4) Uani 0.509(6) 1 d . P C 7
H51A H 0.2349 1.0352 0.5968 0.136 Uiso 0.509(6) 1 calc R P C 7
H51B H 0.2231 0.9729 0.6455 0.136 Uiso 0.509(6) 1 calc R P C 7

loop_
_atom_site_aniso_label
_atom_site_aniso_U_11
_atom_site_aniso_U_22
_atom_site_aniso_U_33
_atom_site_aniso_U_23
_atom_site_aniso_U_13
_atom_site_aniso_U_12
O4 0.0249(8) 0.0455(9) 0.0306(9) 0.0074(7) -0.0003(6) -0.0075(6)
O1 0.0340(8) 0.0418(9) 0.0303(9) -0.0035(7) -0.0021(7) 0.0065(7)
O3 0.0307(8) 0.0361(9) 0.0487(10) -0.0059(7) -0.0137(7) -0.0004(6)
O2 0.0303(8) 0.0441(9) 0.0372(9) -0.0080(7) 0.0041(7) -0.0080(7)
C39 0.0223(11) 0.0429(13) 0.0338(13) 0.0044(10) 0.0037(9) -0.0055(9)
C38 0.0279(11) 0.0388(13) 0.0400(14) -0.0058(10) -0.0049(9) -0.0063(9)
C37 0.0349(13) 0.0410(14) 0.0388(14) -0.0045(10) -0.0021(10) 0.0008(10)
C28 0.0375(13) 0.0430(14) 0.0336(14) -0.0037(10) 0.0042(10) -0.0051(10)
C33 0.0339(13) 0.0724(19) 0.0328(14) 0.0110(12) 0.0068(10) 0.0039(12)
C27 0.0315(12) 0.0396(13) 0.0286(13) 0.0012(9) -0.0009(9) 0.0006(9)
C40 0.0285(12) 0.0423(14) 0.0497(16) 0.0042(11) -0.0011(10) -0.0007(10)
C32 0.0330(13) 0.0419(14) 0.0550(16) 0.0193(12) -0.0075(11) -0.0069(10)
C30 0.0481(15) 0.0465(15) 0.0487(17) -0.0039(12) -0.0046(12) 0.0132(12)
C36 0.0325(13) 0.0474(15) 0.0455(15) -0.0044(11) -0.0019(10) 0.0041(10)
C31 0.0345(13) 0.0420(14) 0.0558(17) -0.0145(11) -0.0034(11) -0.0063(10)
C34 0.0389(13) 0.0584(16) 0.0304(14) 0.0012(11) 0.0057(10) -0.0008(11)
C35 0.0273(12) 0.0490(15) 0.0541(16) -0.0064(12) -0.0114(11) 0.0036(10)
C29 0.0426(15) 0.0614(18) 0.0498(17) -0.0083(13) 0.0090(12) 0.0128(12)
C41 0.0515(17) 0.087(2) 0.0421(17) 0.0155(14) -0.0041(13) 0.0174(15)
C43 0.039(3) 0.050(5) 0.032(4) 0.010(3) 0.004(2) 0.000(3)
Li1 0.0275(18) 0.040(2) 0.035(2) -0.0043(16) -0.0013(15) -0.0037(15)
C4 0.0235(10) 0.0228(10) 0.0278(12) 0.0034(8) 0.0022(8) -0.0014(8)
C3 0.0206(10) 0.0230(10) 0.0215(11) 0.0023(8) 0.0005(8) 0.0011(7)
C5 0.0221(10) 0.0285(11) 0.0248(11) 0.0044(8) 0.0056(8) -0.0012(8)
C7 0.0211(10) 0.0288(11) 0.0223(11) 0.0023(8) 0.0041(8) -0.0003(8)
C1 0.0192(10) 0.0262(11) 0.0254(11) 0.0006(8) 0.0011(8) 0.0008(8)
C8 0.0179(9) 0.0240(10) 0.0211(11) 0.0020(7) -0.0007(7) -0.0002(7)
C9 0.0262(11) 0.0299(11) 0.0307(12) -0.0064(9) 0.0088(9) -0.0003(8)
C6 0.0176(9) 0.0250(10) 0.0235(11) 0.0035(8) 0.0000(8) 0.0009(7)
C2 0.0213(10) 0.0233(10) 0.0283(12) 0.0010(8) 0.0004(8) 0.0007(7)
C22 0.0410(13) 0.0383(13) 0.0283(13) 0.0001(10) -0.0019(10) -0.0116(10)
C23 0.0284(11) 0.0342(12) 0.0264(12) -0.0041(9) -0.0003(9) -0.0068(9)
C18 0.0248(10) 0.0260(11) 0.0265(12) -0.0066(8) 0.0016(8) -0.0048(8)
C10 0.0322(12) 0.0263(11) 0.0383(14) 0.0004(9) 0.0102(9) 0.0019(9)
C19 0.0251(11) 0.0300(11) 0.0308(13) -0.0101(9) 0.0057(9) -0.0059(8)
C14 0.0370(13) 0.0413(14) 0.0343(14) -0.0116(10) 0.0140(10) -0.0113(10)
C20 0.0278(11) 0.0377(13) 0.0398(14) -0.0147(10) 0.0107(10) -0.0084(9)
B1 0.0210(11) 0.0301(13) 0.0271(14) -0.0011(10) 0.0001(9) -0.0009(9)
C26 0.0337(12) 0.0502(15) 0.0347(14) 0.0028(11) -0.0060(10) 0.0005(10)
C21 0.0445(14) 0.0440(14) 0.0270(13) -0.0100(10) 0.0095(10) -0.0191(11)
C15 0.0382(13) 0.0348(13) 0.0396(14) 0.0067(10) -0.0028(10) 0.0025(10)
C11 0.0492(15) 0.0293(12) 0.0458(15) 0.0026(10) 0.0154(11) 0.0044(10)
C17 0.0547(16) 0.0630(18) 0.0363(15) -0.0133(12) 0.0037(12) -0.0273(13)
C13 0.0584(16) 0.0372(14) 0.0511(17) -0.0187(12) 0.0224(13) -0.0216(12)
C12 0.0591(17) 0.0290(13) 0.0564(18) -0.0071(11) 0.0278(13) -0.0073(11)
C24 0.0287(12) 0.0334(12) 0.0486(15) -0.0041(10) 0.0087(10) 0.0023(9)
C25 0.0656(19) 0.072(2) 0.0417(17) -0.0048(14) 0.0209(13) -0.0215(15)
C16 0.086(2) 0.0311(15) 0.080(2) -0.0064(13) 0.0388(17) -0.0129(13)
C46 0.0441(16) 0.0608(19) 0.099(3) -0.0217(18) 0.0154(16) 0.0058(14)
C45 0.0509(18) 0.074(2) 0.086(2) 0.0240(18) -0.0137(16) -0.0087(15)
O5 0.129(9) 0.046(4) 0.054(6) 0.001(4) -0.019(6) 0.003(5)
C47 0.076(2) 0.082(2) 0.053(2) -0.0106(17) 0.0005(16) 0.0027(18)
C44 0.086(2) 0.059(2) 0.061(2) 0.0038(15) -0.0063(17) -0.0027(16)
C42 0.044(4) 0.057(6) 0.038(5) 0.022(4) 0.001(3) -0.011(4)
O6 0.145(8) 0.065(4) 0.051(5) -0.005(3) -0.013(5) 0.010(5)
C53 0.069(7) 0.128(8) 0.062(6) -0.017(5) -0.018(4) 0.001(5)
O7 0.107(4) 0.089(4) 0.099(4) -0.003(3) 0.032(3) 0.010(3)
O8 0.079(4) 0.164(8) 0.132(6) -0.083(6) 0.020(4) -0.015(4)
C49 0.047(4) 0.072(5) 0.111(6) 0.020(4) 0.009(3) 0.016(3)
C54 0.060(4) 0.103(5) 0.078(5) -0.021(4) 0.001(3) 0.018(4)
C52 0.057(5) 0.122(7) 0.071(5) -0.010(4) -0.008(4) 0.011(4)
C50 0.040(4) 0.119(7) 0.088(5) -0.020(5) -0.001(4) 0.023(4)
C55 0.084(5) 0.098(6) 0.101(6) -0.030(4) -0.010(4) 0.030(4)
C48 0.061(6) 0.112(7) 0.083(7) 0.026(5) 0.022(5) 0.021(4)
C51 0.039(4) 0.163(8) 0.136(7) -0.065(6) -0.004(4) 0.029(4)

loop_
_atom_type_symbol
_atom_type_description
_atom_type_scat_dispersion_real
_atom_type_scat_dispersion_imag
_atom_type_scat_source
C C 0.0033 0.0016 'International Tables Vol C Tables 4.2.6.8 and 6.1.1.4'
H H 0.0000 0.0000 'International Tables Vol C Tables 4.2.6.8 and 6.1.1.4'
B B 0.0013 0.0007 'International Tables Vol C Tables 4.2.6.8 and 6.1.1.4'
Li Li -0.0003 0.0001 'International Tables Vol C Tables 4.2.6.8 and 6.1.1.4'
O O 0.0106 0.0060 'International Tables Vol C Tables 4.2.6.8 and 6.1.1.4'

loop_
_geom_angle_atom_site_label_1
_geom_angle_atom_site_label_2
_geom_angle_atom_site_label_3
_geom_angle
_geom_angle_site_symmetry_1
_geom_angle_site_symmetry_3
C39 O4 Li1 124.35(17) . .
C43 O4 C39 106.2(4) . .
C43 O4 Li1 127.4(3) . .
C42 O4 C39 107.5(4) . .
C42 O4 Li1 126.5(4) . .
C27 O1 Li1 124.81(16) . .
C30 O1 C27 105.77(16) . .
C30 O1 Li1 125.87(18) . .
C38 O3 C35 109.57(16) . .
C38 O3 Li1 124.02(16) . .
C35 O3 Li1 125.87(17) . .
C31 O2 Li1 123.31(18) . .
C34 O2 C31 108.92(17) . .
C34 O2 Li1 120.88(18) . .
O4 C39 C40 104.80(17) . .
O3 C38 C37 105.56(17) . .
C38 C37 C36 102.89(18) . .
C27 C28 C29 104.29(18) . .
C32 C33 C34 102.1(2) . .
O1 C27 C28 105.55(17) . .
C41 C40 C39 103.06(19) . .
C31 C32 C33 101.43(19) . .
O1 C30 C29 105.0(2) . .
C35 C36 C37 102.62(19) . .
O2 C31 C32 105.69(19) . .
O2 C34 C33 104.54(18) . .
O3 C35 C36 106.26(18) . .
C30 C29 C28 104.79(19) . .
C40 C41 C43 106.8(4) . .
C42 C41 C40 102.7(5) . .
O4 C43 C41 102.5(5) . .
O4 Li1 O1 109.35(19) . .
O3 Li1 O4 104.07(18) . .
O3 Li1 O1 112.8(2) . .
O3 Li1 O2 108.09(19) . .
O2 Li1 O4 112.7(2) . .
O2 Li1 O1 109.74(18) . .
C5 C4 C3 122.35(18) . .
C4 C3 C8 116.68(17) . .
C2 C3 C4 123.35(18) . .
C2 C3 C8 119.89(18) . .
C4 C5 C6 121.98(19) . 3_766
C6 C7 C1 124.69(18) . .
C7 C1 B1 123.85(18) . .
C2 C1 C7 113.39(17) . .
C2 C1 B1 122.74(18) . .
C8 C8 C3 120.7(2) 3_766 .
C8 C8 C6 121.9(2) 3_766 .
C6 C8 C3 117.49(17) . .
C10 C9 B1 122.25(18) . .
C14 C9 C10 115.9(2) . .
C14 C9 B1 121.88(19) . .
C7 C6 C5 123.68(18) . 3_766
C7 C6 C8 119.95(17) . .
C8 C6 C5 116.37(17) . 3_766
C3 C2 C1 124.54(18) . .
C21 C22 C23 122.9(2) . .
C22 C23 C18 120.6(2) . .
C22 C23 C26 117.6(2) . .
C18 C23 C26 121.78(19) . .
C23 C18 B1 122.83(18) . .
C19 C18 C23 116.05(19) . .
C19 C18 B1 121.11(18) . .
C9 C10 C15 121.96(19) . .
C11 C10 C9 121.1(2) . .
C11 C10 C15 116.9(2) . .
C18 C19 C24 120.89(19) . .
C20 C19 C18 121.3(2) . .
C20 C19 C24 117.82(19) . .
C9 C14 C17 120.3(2) . .
C13 C14 C9 120.9(2) . .
C13 C14 C17 118.7(2) . .
C19 C20 C21 122.3(2) . .
C1 B1 C9 119.71(19) . .
C1 B1 C18 120.70(18) . .
C9 B1 C18 119.59(18) . .
C22 C21 C20 116.8(2) . .
C22 C21 C25 122.3(2) . .
C20 C21 C25 121.0(2) . .
C12 C11 C10 122.6(2) . .
C12 C13 C14 122.4(2) . .
C11 C12 C13 117.1(2) . .
C11 C12 C16 121.8(3) . .
C13 C12 C16 121.2(2) . .
C47 C46 C45 104.8(2) . .
C44 C45 C46 100.2(3) . .
C47 O5 C44 104.9(7) . .
O5 C47 C46 104.4(7) . .
O6 C47 C46 109.4(4) . .
O5 C44 C45 98.4(9) . .
O6 C44 C45 112.4(5) . .
C41 C42 O4 110.3(6) . .
C44 O6 C47 105.2(7) . .
C54 C53 C52 105.3(11) . .
C48 O7 C51 112.6(8) . .
C52 O8 C55 106.7(8) . .
C50 C49 C48 105.9(8) . .
C53 C54 C55 99.1(8) . .
O8 C52 C53 105.3(8) . .
C49 C50 C51 100.1(8) . .
O8 C55 C54 111.6(8) . .
O7 C48 C49 94.8(7) . .
C50 C51 O7 101.4(7) . .

loop_
_geom_bond_atom_site_label_1
_geom_bond_atom_site_label_2
_geom_bond_distance
_geom_bond_site_symmetry_2
O4 C39 1.447(2) .
O4 C43 1.440(8) .
O4 Li1 1.919(4) .
O4 C42 1.429(8) .
O1 C27 1.444(2) .
O1 C30 1.432(3) .
O1 Li1 1.923(4) .
O3 C38 1.441(2) .
O3 C35 1.449(3) .
O3 Li1 1.901(4) .
O2 C31 1.453(3) .
O2 C34 1.448(3) .
O2 Li1 1.918(4) .
C39 C40 1.513(3) .
C38 C37 1.513(3) .
C37 C36 1.513(3) .
C28 C27 1.518(3) .
C28 C29 1.532(3) .
C33 C32 1.507(4) .
C33 C34 1.510(3) .
C40 C41 1.510(4) .
C32 C31 1.502(3) .
C30 C29 1.507(4) .
C36 C35 1.505(3) .
C41 C43 1.554(9) .
C41 C42 1.419(9) .
C4 C3 1.444(3) .
C4 C5 1.351(3) .
C3 C8 1.447(3) .
C3 C2 1.381(3) .
C5 C6 1.450(3) 3_766
C7 C1 1.441(3) .
C7 C6 1.378(3) .
C1 C2 1.435(3) .
C1 B1 1.510(3) .
C8 C8 1.395(4) 3_766
C8 C6 1.439(3) .
C9 C10 1.416(3) .
C9 C14 1.413(3) .
C9 B1 1.604(3) .
C6 C5 1.450(3) 3_766
C22 C23 1.399(3) .
C22 C21 1.374(3) .
C23 C18 1.420(3) .
C23 C26 1.514(3) .
C18 C19 1.416(3) .
C18 B1 1.605(3) .
C10 C15 1.513(3) .
C10 C11 1.398(3) .
C19 C20 1.388(3) .
C19 C24 1.506(3) .
C14 C17 1.505(4) .
C14 C13 1.403(3) .
C20 C21 1.394(3) .
C21 C25 1.508(3) .
C11 C12 1.369(3) .
C13 C12 1.382(4) .
C12 C16 1.517(3) .
C46 C45 1.547(4) .
C46 C47 1.480(4) .
C45 C44 1.487(4) .
O5 C47 1.429(10) .
O5 C44 1.464(11) .
C47 O6 1.457(10) .
C44 O6 1.432(9) .
C53 C54 1.366(16) .
C53 C52 1.559(12) .
O7 C48 1.455(12) .
O7 C51 1.490(9) .
O8 C52 1.324(10) .
O8 C55 1.391(10) .
C49 C50 1.411(12) .
C49 C48 1.616(12) .
C54 C55 1.501(10) .
C50 C51 1.428(9) .

loop_
_geom_torsion_atom_site_label_1
_geom_torsion_atom_site_label_2
_geom_torsion_atom_site_label_3
_geom_torsion_atom_site_label_4
_geom_torsion
_geom_torsion_site_symmetry_1
_geom_torsion_site_symmetry_4
O4 C39 C40 C41 -28.7(2) . .
O1 C30 C29 C28 -25.5(3) . .
O3 C38 C37 C36 -30.6(2) . .
C39 O4 C43 C41 -36.7(8) . .
C39 O4 C42 C41 9.3(13) . .
C39 C40 C41 C43 6.5(6) . .
C39 C40 C41 C42 33.8(7) . .
C38 O3 C35 C36 10.0(3) . .
C38 C37 C36 C35 35.9(2) . .
C37 C36 C35 O3 -28.7(3) . .
C33 C32 C31 O2 32.8(2) . .
C27 O1 C30 C29 38.6(2) . .
C27 C28 C29 C30 3.9(3) . .
C40 C41 C43 O4 17.8(8) . .
C40 C41 C42 O4 -27.3(12) . .
C32 C33 C34 O2 35.0(2) . .
C30 O1 C27 C28 -36.1(2) . .
C31 O2 C34 C33 -14.9(2) . .
C34 O2 C31 C32 -11.4(2) . .
C34 C33 C32 C31 -41.1(2) . .
C35 O3 C38 C37 13.1(2) . .
C29 C28 C27 O1 18.9(2) . .
C43 O4 C39 C40 42.3(6) . .
C43 O4 C42 C41 -82.4(13) . .
C43 C41 C42 O4 74.9(13) . .
Li1 O4 C39 C40 -153.2(2) . .
Li1 O4 C43 C41 159.5(3) . .
Li1 O4 C42 C41 175.0(6) . .
Li1 O1 C27 C28 164.23(19) . .
Li1 O1 C30 C29 -162.0(2) . .
Li1 O3 C38 C37 -159.0(2) . .
Li1 O3 C35 C36 -178.1(2) . .
Li1 O2 C31 C32 -162.34(19) . .
Li1 O2 C34 C33 136.9(2) . .
C4 C3 C8 C8 -2.3(3) . 3_766
C4 C3 C8 C6 177.38(16) . .
C4 C3 C2 C1 -174.91(17) . .
C3 C4 C5 C6 -0.2(3) . 3_766
C3 C8 C6 C5 177.65(16) . 3_766
C3 C8 C6 C7 -1.9(2) . .
C5 C4 C3 C8 2.6(3) . .
C5 C4 C3 C2 179.34(18) . .
C7 C1 C2 C3 -2.4(3) . .
C7 C1 B1 C9 -173.62(18) . .
C7 C1 B1 C18 6.8(3) . .
C1 C7 C6 C5 -178.32(18) . 3_766
C1 C7 C6 C8 1.2(3) . .
C8 C3 C2 C1 1.7(3) . .
C8 C8 C6 C5 -2.7(3) 3_766 3_766
C8 C8 C6 C7 177.7(2) 3_766 .
C9 C10 C11 C12 -1.3(3) . .
C9 C14 C13 C12 -0.2(4) . .
C6 C7 C1 C2 0.9(3) . .
C6 C7 C1 B1 -177.23(19) . .
C2 C3 C8 C8 -179.1(2) . 3_766
C2 C3 C8 C6 0.5(2) . .
C2 C1 B1 C9 8.5(3) . .
C2 C1 B1 C18 -171.12(17) . .
C22 C23 C18 C19 0.7(3) . .
C22 C23 C18 B1 179.90(18) . .
C23 C22 C21 C20 -0.4(3) . .
C23 C22 C21 C25 -179.8(2) . .
C23 C18 C19 C20 -1.4(3) . .
C23 C18 C19 C24 179.96(18) . .
C23 C18 B1 C1 58.2(3) . .
C23 C18 B1 C9 -121.4(2) . .
C18 C19 C20 C21 1.2(3) . .
C10 C9 C14 C17 -177.5(2) . .
C10 C9 C14 C13 -0.7(3) . .
C10 C9 B1 C1 57.6(3) . .
C10 C9 B1 C18 -122.8(2) . .
C10 C11 C12 C13 0.3(4) . .
C10 C11 C12 C16 -180.0(2) . .
C19 C18 B1 C1 -122.6(2) . .
C19 C18 B1 C9 57.8(3) . .
C19 C20 C21 C22 -0.2(3) . .
C19 C20 C21 C25 179.2(2) . .
C14 C9 C10 C15 -177.8(2) . .
C14 C9 C10 C11 1.5(3) . .
C14 C9 B1 C1 -121.0(2) . .
C14 C9 B1 C18 58.6(3) . .
C14 C13 C12 C11 0.5(4) . .
C14 C13 C12 C16 -179.3(2) . .
B1 C1 C2 C3 175.74(18) . .
B1 C9 C10 C15 3.5(3) . .
B1 C9 C10 C11 -177.2(2) . .
B1 C9 C14 C17 1.2(3) . .
B1 C9 C14 C13 178.0(2) . .
B1 C18 C19 C20 179.45(18) . .
B1 C18 C19 C24 0.8(3) . .
C26 C23 C18 C19 -177.56(18) . .
C26 C23 C18 B1 1.6(3) . .
C21 C22 C23 C18 0.2(3) . .
C21 C22 C23 C26 178.5(2) . .
C15 C10 C11 C12 178.0(2) . .
C17 C14 C13 C12 176.5(2) . .
C24 C19 C20 C21 179.88(19) . .
C46 C45 C44 O5 -46.5(9) . .
C46 C45 C44 O6 -25.2(10) . .
C46 C47 O6 C44 6.8(16) . .
C45 C46 C47 O5 3.1(11) . .
C45 C46 C47 O6 -22.3(10) . .
C45 C44 O6 C47 12.5(16) . .
O5 C47 O6 C44 -75.6(17) . .
O5 C44 O6 C47 71.6(17) . .
C47 C46 C45 C44 27.5(3) . .
C47 O5 C44 C45 51.6(16) . .
C47 O5 C44 O6 -75.1(17) . .
C44 O5 C47 C46 -33.9(17) . .
C44 O5 C47 O6 71.1(17) . .
C42 O4 C39 C40 12.9(7) . .
C42 O4 C43 C41 60.4(11) . .
C42 C41 C43 O4 -67.1(12) . .
C53 C54 C55 O8 -24.1(13) . .
C49 C50 C51 O7 46.1(10) . .
C54 C53 C52 O8 -34.1(15) . .
C52 C53 C54 C55 32.4(13) . .
C52 O8 C55 C54 2.9(12) . .
C50 C49 C48 O7 31.5(12) . .
C55 O8 C52 C53 17.3(13) . .
C48 O7 C51 C50 -27.3(13) . .
C48 C49 C50 C51 -50.0(12) . .
C51 O7 C48 C49 -1.8(12) . .
